data_4119445
loop_
_publ_author_name
'Polly L. Arnold'
'Emmalina Hollis'
'Gary S. Nichol'
'Jason B. Love'
'Jean-Christophe Griveau'
'Roberto Caciuffo'
'Nicola Magnani'
'Laurent Maron'
'Ludovic Castro'
'Ahmed Yahia'
'Samuel O. Odoh'
'Georg Schreckenbach'

_publ_section_title
;
 Oxo-Functionalization and Reduction of the Uranyl Ion through
 Lanthanide-Element Bond Homolysis: Synthetic, Structural, and Bonding
 Analysis of a Series of Singly Reduced Uranyl-Rare Earth 5f1-4fn
 Complexes
;
_journal_name_full 'Journal of the American Chemical Society'
_journal_page_first 3841
_journal_page_last 3854
_journal_paper_doi 10.1021/ja308993g
_journal_volume 135
_journal_year 2013
_chemical_formula_moiety 'C114 H110 N22 O4 Sc2 U2'
_chemical_formula_sum 'C114 H110 N22 O4 Sc2 U2'
_chemical_formula_weight 2418.22
_chemical_name_systematic
;
 ?
;
_space_group_IT_number 14
_symmetry_cell_setting monoclinic
_symmetry_space_group_name_Hall '-P 2ybc'
_symmetry_space_group_name_H-M 'P 1 21/c 1'
_atom_sites_solution_hydrogens geom
_atom_sites_solution_primary direct
_atom_sites_solution_secondary difmap
_audit_creation_method SHELXL-97
_cell_angle_alpha 90.000(5)
_cell_angle_beta 110.428(5)
_cell_angle_gamma 90.000(5)
_cell_formula_units_Z 2
_cell_length_a 17.446(5)
_cell_length_b 15.118(5)
_cell_length_c 20.619(5)
_cell_measurement_reflns_used 17628
_cell_measurement_temperature 170(2)
_cell_measurement_theta_max 26.6725
_cell_measurement_theta_min 2.8271
_cell_volume 5096(3)
_computing_cell_refinement
;
CrysAlisPro, Oxford Diffraction Ltd.,
Version 1.171.33.55 (release 05-01-2010 CrysAlis171 .NET)
(compiled Jan  5 2010,16:28:46)
;
_computing_data_collection
;
CrysAlisPro, Oxford Diffraction Ltd.,
Version 1.171.33.55 (release 05-01-2010 CrysAlis171 .NET)
(compiled Jan  5 2010,16:28:46)
;
_computing_data_reduction
;
CrysAlisPro, Oxford Diffraction Ltd.,
Version 1.171.33.55 (release 05-01-2010 CrysAlis171 .NET)
(compiled Jan  5 2010,16:28:46)
;
_computing_molecular_graphics 'ORTEP (Farrugia, 1997)'
_computing_structure_refinement 'SHELXL-97 (Sheldrick, 1997)'
_computing_structure_solution 'SHELXS-97 (Sheldrick, 1990)'
_diffrn_ambient_temperature 170(2)
_diffrn_detector_area_resol_mean 16.1042
_diffrn_measured_fraction_theta_full 0.997
_diffrn_measured_fraction_theta_max 0.997
_diffrn_measurement_device_type 'Xcalibur, Eos'
_diffrn_measurement_method '\w scans'
_diffrn_radiation_monochromator graphite
_diffrn_radiation_source 'fine-focus sealed tube'
_diffrn_radiation_type MoK\a
_diffrn_radiation_wavelength 0.71073
_diffrn_reflns_av_R_equivalents 0.0386
_diffrn_reflns_av_sigmaI/netI 0.0381
_diffrn_reflns_limit_h_max 22
_diffrn_reflns_limit_h_min -22
_diffrn_reflns_limit_k_max 18
_diffrn_reflns_limit_k_min -19
_diffrn_reflns_limit_l_max 25
_diffrn_reflns_limit_l_min -26
_diffrn_reflns_number 43773
_diffrn_reflns_theta_full 26.73
_diffrn_reflns_theta_max 26.73
_diffrn_reflns_theta_min 2.83
_exptl_absorpt_coefficient_mu 3.362
_exptl_absorpt_correction_T_max 0.944
_exptl_absorpt_correction_T_min 0.886
_exptl_absorpt_correction_type analytical
_exptl_absorpt_process_details
;
CrysAlisPro, Agilent Technologies,
Version 1.171.34.49 (release 20-01-2011 CrysAlis171 .NET)
(compiled Jan 20 2011,15:58:25)
Analytical numeric absorption correction using a multifaceted crystal
            model based on expressions derived by R.C. Clark & J.S. Reid.
(Clark, R. C. & Reid, J. S. (1995). Acta Cryst. A51, 887-897)
;
_exptl_crystal_colour orange
_exptl_crystal_density_diffrn 1.576
_exptl_crystal_description block
_exptl_crystal_F_000 2412
_exptl_crystal_size_max 0.2107
_exptl_crystal_size_mid 0.1934
_exptl_crystal_size_min 0.0918
_refine_diff_density_max 0.803
_refine_diff_density_min -0.588
_refine_diff_density_rms 0.092
_refine_ls_extinction_method none
_refine_ls_goodness_of_fit_ref 1.038
_refine_ls_hydrogen_treatment constr
_refine_ls_matrix_type full
_refine_ls_number_parameters 657
_refine_ls_number_reflns 10790
_refine_ls_number_restraints 0
_refine_ls_restrained_S_all 1.038
_refine_ls_R_factor_all 0.0408
_refine_ls_R_factor_gt 0.0265
_refine_ls_shift/su_max 0.002
_refine_ls_shift/su_mean 0.000
_refine_ls_structure_factor_coef Fsqd
_refine_ls_weighting_details 'calc w=1/[\s^2^(Fo^2^)+(0.0224P)^2^+4.1667P] where P=(Fo^2^+2Fc^2^)/3'
_refine_ls_weighting_scheme calc
_refine_ls_wR_factor_gt 0.0538
_refine_ls_wR_factor_ref 0.0588
_reflns_number_gt 8880
_reflns_number_total 10790
_reflns_threshold_expression >2\s(I)
_cod_data_source_file ja308993g_si_008.cif
_cod_data_source_block p11148redo
_cod_database_code 4119445

loop_
_symmetry_equiv_pos_as_xyz
'x, y, z'
'-x, y+1/2, -z+1/2'
'-x, -y, -z'
'x, -y-1/2, z-1/2'

loop_
_atom_site_label
_atom_site_type_symbol
_atom_site_fract_x
_atom_site_fract_y
_atom_site_fract_z
_atom_site_U_iso_or_equiv
_atom_site_adp_type
_atom_site_occupancy
_atom_site_symmetry_multiplicity
_atom_site_calc_flag
_atom_site_refinement_flags
U1 U 0.954759(7) 0.413678(7) 0.028585(6) 0.01580(4) Uani 1 1 d .
Sc1 Sc 0.73548(4) 0.33978(4) 0.02506(3) 0.01907(13) Uani 1 1 d .
C1 C 0.94526(19) 0.4534(2) 0.18299(16) 0.0241(7) Uani 1 1 d .
H1 H 0.9235 0.4733 0.2167 0.029 Uiso 1 1 calc R
O2 O 1.06078(12) 0.45016(13) 0.02732(11) 0.0185(4) Uani 1 1 d .
N4 N 0.88655(15) 0.35735(16) -0.09410(13) 0.0186(6) Uani 1 1 d .
N3 N 0.98832(16) 0.25811(16) 0.01183(13) 0.0214(6) Uani 1 1 d .
N1 N 0.93317(15) 0.50105(16) 0.12746(13) 0.0196(6) Uani 1 1 d .
C5 C 1.0545(2) 0.2646(2) 0.16647(17) 0.0248(7) Uani 1 1 d .
C16 C 0.7756(2) 0.5222(2) -0.22829(16) 0.0243(7) Uani 1 1 d .
N2 N 1.01493(16) 0.34121(16) 0.14233(13) 0.0207(6) Uani 1 1 d .
N5 N 0.71824(16) 0.33409(16) -0.09929(13) 0.0215(6) Uani 1 1 d .
C41 C 0.8843(2) 0.6526(2) 0.09642(16) 0.0227(7) Uani 1 1 d .
H41 H 0.9365 0.6676 0.0948 0.027 Uiso 1 1 calc R
N8 N 0.76755(16) 0.45383(17) 0.11494(14) 0.0229(6) Uani 1 1 d .
C42 C 0.87052(19) 0.5661(2) 0.11194(16) 0.0215(7) Uani 1 1 d .
C44 C 0.6212(4) 0.5974(3) -0.0788(2) 0.0589(14) Uani 1 1 d .
H44 H 0.6429 0.6511 -0.0889 0.071 Uiso 1 1 calc R
N9 N 0.64479(19) 0.45205(19) -0.02966(15) 0.0312(7) Uani 1 1 d .
N7 N 0.67688(16) 0.30476(17) 0.10371(14) 0.0234(6) Uani 1 1 d .
C13 C 0.88954(19) 0.2729(2) -0.10322(17) 0.0218(7) Uani 1 1 d .
H13 H 0.8545 0.2465 -0.1448 0.026 Uiso 1 1 calc R
O1 O 0.84514(12) 0.38648(13) 0.02378(11) 0.0202(5) Uani 1 1 d .
C46 C 0.5097(3) 0.5086(4) -0.0811(3) 0.0663(14) Uani 1 1 d .
H46 H 0.4525 0.4995 -0.0933 0.080 Uiso 1 1 calc R
C15 C 0.8365(2) 0.4704(2) -0.18309(16) 0.0222(7) Uani 1 1 d .
H15 H 0.8912 0.4785 -0.1814 0.027 Uiso 1 1 calc R
C50 C 0.8927(3) 0.0598(3) 0.1261(4) 0.0721(18) Uani 1 1 d .
H50 H 0.9193 0.0058 0.1445 0.087 Uiso 1 1 calc R
C14 C 0.82123(19) 0.40732(19) -0.14019(15) 0.0190(6) Uani 1 1 d .
N10 N 0.81408(18) 0.21648(18) 0.07243(17) 0.0325(7) Uani 1 1 d .
C12 C 0.9449(2) 0.21980(19) -0.05123(17) 0.0226(7) Uani 1 1 d .
C20 C 0.6803(2) 0.4515(2) -0.18543(16) 0.0250(7) Uani 1 1 d .
H20 H 0.6258 0.4458 -0.1859 0.030 Uiso 1 1 calc R
C34 C 0.7405(2) 0.4350(2) 0.16470(17) 0.0283(8) Uani 1 1 d .
H34 H 0.7493 0.4751 0.2021 0.034 Uiso 1 1 calc R
C40 C 0.8246(2) 0.7184(2) 0.08310(16) 0.0245(7) Uani 1 1 d .
N6 N 0.64087(16) 0.23754(17) -0.02690(14) 0.0236(6) Uani 1 1 d .
C21 C 0.7408(2) 0.39655(19) -0.14142(16) 0.0210(7) Uani 1 1 d .
C17 C 0.7955(2) 0.5853(2) -0.27656(18) 0.0342(8) Uani 1 1 d .
H17A H 0.7680 0.5660 -0.3245 0.051 Uiso 1 1 calc R
H17B H 0.8548 0.5862 -0.2661 0.051 Uiso 1 1 calc R
H17C H 0.7767 0.6448 -0.2705 0.051 Uiso 1 1 calc R
C10 C 1.0219(2) 0.1139(2) 0.01487(19) 0.0286(8) Uani 1 1 d .
H10 H 1.0473 0.0587 0.0314 0.034 Uiso 1 1 calc R
C35 C 0.7921(2) 0.5434(2) 0.11126(17) 0.0235(7) Uani 1 1 d .
C37 C 0.7481(2) 0.6964(2) 0.08636(18) 0.0276(8) Uani 1 1 d .
C4 C 1.0547(2) 0.2471(2) 0.23329(17) 0.0299(8) Uani 1 1 d .
H4 H 1.0789 0.1975 0.2612 0.036 Uiso 1 1 calc R
C45 C 0.5390(4) 0.5868(4) -0.0964(3) 0.0720(17) Uani 1 1 d .
H45 H 0.5025 0.6330 -0.1189 0.086 Uiso 1 1 calc R
C39 C 0.8429(2) 0.8112(2) 0.06689(19) 0.0356(9) Uani 1 1 d .
H39A H 0.8982 0.8138 0.0650 0.053 Uiso 1 1 calc R
H39B H 0.8392 0.8513 0.1030 0.053 Uiso 1 1 calc R
H39C H 0.8032 0.8292 0.0221 0.053 Uiso 1 1 calc R
C36 C 0.7333(2) 0.6100(2) 0.09994(18) 0.0282(8) Uani 1 1 d .
H36 H 0.6811 0.5952 0.1017 0.034 Uiso 1 1 calc R
C9 C 1.03506(19) 0.1933(2) 0.05176(17) 0.0226(7) Uani 1 1 d .
C6 C 1.0948(2) 0.2120(2) 0.12415(17) 0.0266(8) Uani 1 1 d .
C26 C 0.5891(2) 0.1830(2) -0.00851(18) 0.0269(8) Uani 1 1 d .
C3 C 1.0130(2) 0.3154(2) 0.25099(17) 0.0302(8) Uani 1 1 d .
H3 H 1.0024 0.3215 0.2930 0.036 Uiso 1 1 calc R
C27 C 0.6000(2) 0.1596(2) 0.06503(18) 0.0260(7) Uani 1 1 d .
C19 C 0.6962(2) 0.5136(2) -0.22817(17) 0.0265(7) Uani 1 1 d .
C32 C 0.6707(3) 0.3167(3) 0.2122(2) 0.0481(11) Uani 1 1 d .
H32 H 0.6773 0.3386 0.2570 0.058 Uiso 1 1 calc R
C22 C 0.6552(2) 0.2862(2) -0.13253(17) 0.0260(7) Uani 1 1 d .
H22 H 0.6358 0.2861 -0.1817 0.031 Uiso 1 1 calc R
C11 C 0.9645(2) 0.1304(2) -0.05072(19) 0.0285(8) Uani 1 1 d .
H11 H 0.9432 0.0892 -0.0874 0.034 Uiso 1 1 calc R
C31 C 0.6317(3) 0.2394(3) 0.1820(2) 0.0485(11) Uani 1 1 d .
H31 H 0.6068 0.1976 0.2028 0.058 Uiso 1 1 calc R
C33 C 0.6982(2) 0.3558(2) 0.16305(18) 0.0286(8) Uani 1 1 d .
C30 C 0.6357(2) 0.2341(2) 0.11589(17) 0.0271(7) Uani 1 1 d .
C2 C 0.9893(2) 0.3740(2) 0.19439(16) 0.0231(7) Uani 1 1 d .
C47 C 0.5641(3) 0.4434(3) -0.0478(2) 0.0462(10) Uani 1 1 d .
H47 H 0.5430 0.3895 -0.0372 0.055 Uiso 1 1 calc R
C43 C 0.6733(3) 0.5282(2) -0.04558(18) 0.0387(9) Uani 1 1 d .
H43 H 0.7306 0.5354 -0.0340 0.046 Uiso 1 1 calc R
C38 C 0.6795(2) 0.7637(2) 0.0705(2) 0.0402(9) Uani 1 1 d .
H38A H 0.6315 0.7362 0.0764 0.060 Uiso 1 1 calc R
H38B H 0.6653 0.7844 0.0227 0.060 Uiso 1 1 calc R
H38C H 0.6974 0.8140 0.1022 0.060 Uiso 1 1 calc R
C23 C 0.6147(2) 0.2345(2) -0.09809(17) 0.0301(8) Uani 1 1 d .
C51 C 0.8866(3) 0.1255(3) 0.1691(3) 0.0659(16) Uani 1 1 d .
H51 H 0.9095 0.1185 0.2179 0.079 Uiso 1 1 calc R
C24 C 0.5472(3) 0.1802(3) -0.1243(2) 0.0467(11) Uani 1 1 d .
H24 H 0.5176 0.1678 -0.1717 0.056 Uiso 1 1 calc R
C7 C 1.1666(2) 0.2668(2) 0.11774(18) 0.0316(8) Uani 1 1 d .
H7A H 1.1464 0.3244 0.0970 0.047 Uiso 1 1 calc R
H7B H 1.1911 0.2351 0.0884 0.047 Uiso 1 1 calc R
H7C H 1.2079 0.2756 0.1638 0.047 Uiso 1 1 calc R
C25 C 0.5317(2) 0.1476(3) -0.0674(2) 0.0452(11) Uani 1 1 d .
H25 H 0.4891 0.1078 -0.0686 0.054 Uiso 1 1 calc R
C8 C 1.1291(2) 0.1246(2) 0.1613(2) 0.0407(10) Uani 1 1 d .
H8A H 1.1681 0.1373 0.2077 0.061 Uiso 1 1 calc R
H8B H 1.1569 0.0921 0.1348 0.061 Uiso 1 1 calc R
H8C H 1.0842 0.0886 0.1652 0.061 Uiso 1 1 calc R
C49 C 0.8603(3) 0.0723(3) 0.0562(3) 0.0676(17) Uani 1 1 d .
H49 H 0.8643 0.0271 0.0255 0.081 Uiso 1 1 calc R
C29 C 0.6569(2) 0.0779(2) 0.0868(2) 0.0369(9) Uani 1 1 d .
H29A H 0.6322 0.0281 0.0562 0.055 Uiso 1 1 calc R
H29B H 0.6643 0.0620 0.1347 0.055 Uiso 1 1 calc R
H29C H 0.7101 0.0920 0.0833 0.055 Uiso 1 1 calc R
C48 C 0.8215(3) 0.1515(3) 0.0304(3) 0.0489(12) Uani 1 1 d .
H48 H 0.7996 0.1601 -0.0182 0.059 Uiso 1 1 calc R
C18 C 0.6279(2) 0.5715(2) -0.2725(2) 0.0401(9) Uani 1 1 d .
H18A H 0.5765 0.5537 -0.2670 0.060 Uiso 1 1 calc R
H18B H 0.6229 0.5652 -0.3211 0.060 Uiso 1 1 calc R
H18C H 0.6398 0.6334 -0.2582 0.060 Uiso 1 1 calc R
C52 C 0.8461(2) 0.2037(3) 0.1403(2) 0.0467(11) Uani 1 1 d .
H52 H 0.8413 0.2492 0.1704 0.056 Uiso 1 1 calc R
C28 C 0.5173(2) 0.1329(3) 0.0699(2) 0.0411(10) Uani 1 1 d .
H28A H 0.4799 0.1836 0.0575 0.062 Uiso 1 1 calc R
H28B H 0.5251 0.1142 0.1173 0.062 Uiso 1 1 calc R
H28C H 0.4940 0.0840 0.0379 0.062 Uiso 1 1 calc R
N200 N 0.3590(4) 0.1693(4) 0.1275(4) 0.0993(19) Uani 1 1 d .
C200 C 0.3407(4) 0.0854(5) 0.1095(4) 0.097(2) Uani 1 1 d .
H200 H 0.3139 0.0715 0.0620 0.117 Uiso 1 1 calc R
C204 C 0.3982(5) 0.1865(5) 0.1939(5) 0.100(2) Uani 1 1 d .
H204 H 0.4126 0.2460 0.2076 0.120 Uiso 1 1 calc R
C201 C 0.3588(5) 0.0190(5) 0.1565(5) 0.108(2) Uani 1 1 d .
H201 H 0.3432 -0.0402 0.1425 0.130 Uiso 1 1 calc R
C203 C 0.4184(5) 0.1232(6) 0.2424(4) 0.118(3) Uani 1 1 d .
H203 H 0.4459 0.1381 0.2896 0.141 Uiso 1 1 calc R
C202 C 0.3995(5) 0.0386(6) 0.2238(5) 0.126(3) Uani 1 1 d .
H202 H 0.4146 -0.0070 0.2576 0.151 Uiso 1 1 calc R

loop_
_atom_site_aniso_label
_atom_site_aniso_U_11
_atom_site_aniso_U_22
_atom_site_aniso_U_33
_atom_site_aniso_U_23
_atom_site_aniso_U_13
_atom_site_aniso_U_12
U1 0.01783(6) 0.01353(6) 0.01503(6) 0.00120(5) 0.00448(4) -0.00041(5)
Sc1 0.0200(3) 0.0189(3) 0.0181(3) -0.0003(2) 0.0064(2) -0.0034(2)
C1 0.0215(17) 0.0310(18) 0.0193(17) -0.0051(14) 0.0065(14) -0.0039(14)
O2 0.0168(11) 0.0176(10) 0.0188(11) 0.0034(8) 0.0033(9) 0.0025(9)
N4 0.0194(14) 0.0194(14) 0.0165(13) 0.0021(10) 0.0057(11) -0.0001(11)
N3 0.0272(15) 0.0153(13) 0.0202(14) 0.0016(11) 0.0065(12) 0.0020(11)
N1 0.0209(14) 0.0189(13) 0.0187(14) -0.0045(11) 0.0067(11) -0.0023(11)
C5 0.0241(17) 0.0242(17) 0.0224(17) 0.0060(14) 0.0034(14) -0.0011(14)
C16 0.0315(19) 0.0214(16) 0.0152(16) 0.0007(13) 0.0022(14) -0.0044(14)
N2 0.0227(14) 0.0200(14) 0.0184(14) 0.0022(11) 0.0059(11) -0.0006(11)
N5 0.0239(15) 0.0207(14) 0.0186(14) 0.0017(11) 0.0059(12) -0.0015(11)
C41 0.0269(18) 0.0231(17) 0.0198(17) -0.0071(13) 0.0102(14) -0.0062(14)
N8 0.0242(15) 0.0224(14) 0.0229(15) -0.0032(11) 0.0091(12) -0.0035(12)
C42 0.0208(16) 0.0215(17) 0.0221(16) -0.0105(13) 0.0075(13) -0.0032(13)
C44 0.109(5) 0.027(2) 0.036(2) 0.0036(18) 0.019(3) 0.015(3)
N9 0.0367(18) 0.0325(16) 0.0228(16) -0.0020(13) 0.0082(14) 0.0063(14)
N7 0.0246(15) 0.0261(15) 0.0202(14) -0.0010(11) 0.0086(12) -0.0034(12)
C13 0.0221(17) 0.0214(17) 0.0227(17) -0.0012(13) 0.0087(14) -0.0022(13)
O1 0.0191(11) 0.0243(11) 0.0160(11) -0.0019(9) 0.0047(9) -0.0026(9)
C46 0.049(3) 0.084(4) 0.062(3) 0.006(3) 0.014(3) 0.032(3)
C15 0.0233(17) 0.0241(17) 0.0178(16) -0.0007(13) 0.0055(14) -0.0036(14)
C50 0.038(3) 0.036(3) 0.144(6) 0.039(3) 0.034(3) 0.010(2)
C14 0.0234(16) 0.0186(15) 0.0118(14) -0.0025(12) 0.0023(12) 0.0015(13)
N10 0.0262(16) 0.0260(16) 0.048(2) 0.0123(14) 0.0160(15) -0.0011(13)
C12 0.0264(18) 0.0170(16) 0.0246(18) -0.0009(13) 0.0093(14) -0.0025(13)
C20 0.0194(17) 0.0313(18) 0.0220(17) -0.0004(14) 0.0044(14) 0.0004(14)
C34 0.034(2) 0.0298(19) 0.0221(17) -0.0036(14) 0.0116(15) 0.0005(15)
C40 0.0318(19) 0.0216(17) 0.0191(17) -0.0061(13) 0.0076(14) -0.0029(14)
N6 0.0251(15) 0.0226(14) 0.0222(14) 0.0000(11) 0.0070(12) -0.0063(12)
C21 0.0261(17) 0.0224(17) 0.0144(15) -0.0012(12) 0.0068(13) -0.0007(13)
C17 0.039(2) 0.0318(19) 0.0249(18) 0.0089(16) 0.0030(16) -0.0073(17)
C10 0.032(2) 0.0164(16) 0.038(2) 0.0030(14) 0.0132(17) 0.0053(14)
C35 0.0250(18) 0.0221(17) 0.0226(17) -0.0042(13) 0.0075(14) -0.0032(14)
C37 0.0283(19) 0.0253(18) 0.0262(19) -0.0070(14) 0.0058(15) 0.0017(15)
C4 0.033(2) 0.0282(19) 0.0232(19) 0.0072(15) 0.0027(16) -0.0027(16)
C45 0.084(4) 0.071(4) 0.051(3) 0.003(3) 0.010(3) 0.052(3)
C39 0.047(2) 0.0262(19) 0.036(2) -0.0006(16) 0.0178(19) 0.0026(17)
C36 0.0251(18) 0.0310(19) 0.031(2) -0.0063(15) 0.0128(15) -0.0030(15)
C9 0.0229(17) 0.0176(16) 0.0274(18) 0.0042(13) 0.0088(14) 0.0009(13)
C6 0.0291(19) 0.0198(17) 0.0263(18) 0.0064(14) 0.0040(15) 0.0066(14)
C26 0.0272(19) 0.0247(18) 0.0284(19) 0.0002(14) 0.0094(15) -0.0049(15)
C3 0.033(2) 0.039(2) 0.0171(17) 0.0042(15) 0.0067(15) -0.0074(16)
C27 0.0247(18) 0.0270(18) 0.0267(18) 0.0024(14) 0.0093(15) -0.0048(14)
C19 0.034(2) 0.0237(17) 0.0176(17) 0.0013(13) 0.0043(15) 0.0051(15)
C32 0.076(3) 0.047(2) 0.029(2) -0.0046(18) 0.027(2) -0.018(2)
C22 0.0314(19) 0.0283(18) 0.0165(16) -0.0033(13) 0.0061(14) -0.0045(15)
C11 0.037(2) 0.0163(16) 0.033(2) -0.0050(14) 0.0134(17) -0.0009(15)
C31 0.075(3) 0.044(2) 0.035(2) 0.0021(19) 0.029(2) -0.023(2)
C33 0.035(2) 0.0282(19) 0.0248(18) -0.0016(14) 0.0136(16) -0.0051(16)
C30 0.0281(18) 0.0271(18) 0.0263(18) 0.0039(14) 0.0098(15) -0.0046(15)
C2 0.0227(17) 0.0286(17) 0.0168(16) 0.0013(13) 0.0053(14) -0.0029(14)
C47 0.039(2) 0.056(3) 0.045(3) 0.003(2) 0.017(2) 0.010(2)
C43 0.056(3) 0.031(2) 0.026(2) -0.0028(16) 0.0101(19) 0.0018(19)
C38 0.036(2) 0.032(2) 0.049(3) -0.0062(18) 0.0094(19) 0.0042(17)
C23 0.036(2) 0.0304(19) 0.0226(18) -0.0030(14) 0.0088(16) -0.0115(16)
C51 0.040(3) 0.054(3) 0.083(4) 0.041(3) -0.003(3) -0.007(2)
C24 0.051(3) 0.061(3) 0.023(2) -0.0069(18) 0.0060(18) -0.033(2)
C7 0.0252(19) 0.035(2) 0.031(2) -0.0023(16) 0.0054(15) 0.0032(16)
C25 0.043(2) 0.052(3) 0.037(2) -0.0048(19) 0.0098(19) -0.030(2)
C8 0.048(3) 0.029(2) 0.037(2) 0.0102(17) 0.0050(19) 0.0173(18)
C49 0.068(4) 0.032(3) 0.132(6) 0.013(3) 0.072(4) 0.009(2)
C29 0.038(2) 0.030(2) 0.042(2) 0.0074(17) 0.0127(18) -0.0029(17)
C48 0.053(3) 0.036(2) 0.075(3) 0.010(2) 0.044(3) 0.005(2)
C18 0.040(2) 0.040(2) 0.035(2) 0.0103(17) 0.0063(18) 0.0146(18)
C52 0.031(2) 0.035(2) 0.061(3) 0.014(2) 0.001(2) -0.0078(18)
C28 0.030(2) 0.051(2) 0.041(2) 0.0060(19) 0.0122(18) -0.0108(19)
N200 0.096(5) 0.087(4) 0.143(6) 0.032(4) 0.076(4) 0.038(3)
C200 0.071(4) 0.111(6) 0.120(6) 0.024(5) 0.047(4) 0.022(4)
C204 0.128(7) 0.078(4) 0.117(6) 0.002(5) 0.071(6) 0.015(4)
C201 0.102(6) 0.077(4) 0.139(7) 0.036(5) 0.033(5) 0.011(4)
C203 0.149(8) 0.108(6) 0.098(6) 0.025(5) 0.045(5) 0.000(6)
C202 0.116(7) 0.110(7) 0.132(8) 0.062(6) 0.017(6) 0.005(5)

loop_
_atom_type_symbol
_atom_type_description
_atom_type_scat_dispersion_real
_atom_type_scat_dispersion_imag
_atom_type_scat_source
C C 0.0033 0.0016 'International Tables Vol C Tables 4.2.6.8 and 6.1.1.4'
H H 0.0000 0.0000 'International Tables Vol C Tables 4.2.6.8 and 6.1.1.4'
N N 0.0061 0.0033 'International Tables Vol C Tables 4.2.6.8 and 6.1.1.4'
O O 0.0106 0.0060 'International Tables Vol C Tables 4.2.6.8 and 6.1.1.4'
Sc Sc 0.2519 0.3716 'International Tables Vol C Tables 4.2.6.8 and 6.1.1.4'
U U -9.6767 9.6646 'International Tables Vol C Tables 4.2.6.8 and 6.1.1.4'

loop_
_geom_angle_atom_site_label_1
_geom_angle_atom_site_label_2
_geom_angle_atom_site_label_3
_geom_angle
_geom_angle_site_symmetry_1
_geom_angle_site_symmetry_3
O1 U1 O2 174.56(8) . .
O1 U1 O2 102.80(8) . 3_765
O2 U1 O2 71.86(9) . 3_765
O1 U1 N2 92.27(9) . .
O2 U1 N2 92.74(8) . .
O2 U1 N2 143.20(8) 3_765 .
O1 U1 N3 93.96(9) . .
O2 U1 N3 89.72(8) . .
O2 U1 N3 139.71(8) 3_765 .
N2 U1 N3 70.61(8) . .
O1 U1 N4 76.42(8) . .
O2 U1 N4 101.52(8) . .
O2 U1 N4 82.54(8) 3_765 .
N2 U1 N4 134.00(8) . .
N3 U1 N4 66.03(8) . .
O1 U1 N1 74.45(8) . .
O2 U1 N1 105.64(8) . .
O2 U1 N1 85.08(8) 3_765 .
N2 U1 N1 66.72(8) . .
N3 U1 N1 135.01(8) . .
N4 U1 N1 144.82(8) . .
O1 U1 U1 134.93(6) . 3_765
O2 U1 U1 39.71(6) . 3_765
O2 U1 U1 32.15(5) 3_765 3_765
N2 U1 U1 124.41(6) . 3_765
N3 U1 U1 120.67(6) . 3_765
N4 U1 U1 91.40(6) . 3_765
N1 U1 U1 95.35(6) . 3_765
O1 Sc1 N6 140.05(9) . .
O1 Sc1 N7 138.44(9) . .
N6 Sc1 N7 74.90(10) . .
O1 Sc1 N10 82.23(9) . .
N6 Sc1 N10 82.85(10) . .
N7 Sc1 N10 81.87(10) . .
O1 Sc1 N9 102.85(10) . .
N6 Sc1 N9 90.49(10) . .
N7 Sc1 N9 96.75(10) . .
N10 Sc1 N9 173.33(11) . .
O1 Sc1 N8 78.43(8) . .
N6 Sc1 N8 141.51(9) . .
N7 Sc1 N8 70.32(9) . .
N10 Sc1 N8 107.58(11) . .
N9 Sc1 N8 77.90(10) . .
O1 Sc1 N5 77.00(8) . .
N6 Sc1 N5 71.23(9) . .
N7 Sc1 N5 144.33(9) . .
N10 Sc1 N5 104.39(10) . .
N9 Sc1 N5 72.96(9) . .
N8 Sc1 N5 136.14(9) . .
N1 C1 C2 122.1(3) . .
N1 C1 H1 119.0 . .
C2 C1 H1 119.0 . .
U1 O2 U1 108.14(9) . 3_765
C13 N4 C14 119.4(3) . .
C13 N4 U1 116.6(2) . .
C14 N4 U1 118.44(18) . .
C9 N3 C12 106.5(2) . .
C9 N3 U1 136.4(2) . .
C12 N3 U1 116.76(19) . .
C1 N1 C42 117.1(3) . .
C1 N1 U1 112.9(2) . .
C42 N1 U1 119.48(19) . .
N2 C5 C4 110.5(3) . .
N2 C5 C6 121.0(3) . .
C4 C5 C6 128.4(3) . .
C15 C16 C19 118.5(3) . .
C15 C16 C17 120.2(3) . .
C19 C16 C17 121.3(3) . .
C5 N2 C2 106.3(3) . .
C5 N2 U1 136.4(2) . .
C2 N2 U1 115.54(19) . .
C22 N5 C21 114.3(3) . .
C22 N5 Sc1 109.9(2) . .
C21 N5 Sc1 130.32(19) . .
C42 C41 C40 122.6(3) . .
C42 C41 H41 118.7 . .
C40 C41 H41 118.7 . .
C34 N8 C35 116.5(3) . .
C34 N8 Sc1 113.1(2) . .
C35 N8 Sc1 128.3(2) . .
C41 C42 C35 118.4(3) . .
C41 C42 N1 121.5(3) . .
C35 C42 N1 120.1(3) . .
C45 C44 C43 119.2(4) . .
C45 C44 H44 120.4 . .
C43 C44 H44 120.4 . .
C47 N9 C43 117.5(3) . .
C47 N9 Sc1 122.6(3) . .
C43 N9 Sc1 119.9(3) . .
C30 N7 C33 105.7(3) . .
C30 N7 Sc1 135.8(2) . .
C33 N7 Sc1 117.0(2) . .
N4 C13 C12 120.1(3) . .
N4 C13 H13 120.0 . .
C12 C13 H13 120.0 . .
U1 O1 Sc1 171.45(12) . .
C45 C46 C47 119.1(5) . .
C45 C46 H46 120.4 . .
C47 C46 H46 120.4 . .
C16 C15 C14 122.9(3) . .
C16 C15 H15 118.6 . .
C14 C15 H15 118.6 . .
C51 C50 C49 119.2(4) . .
C51 C50 H50 120.4 . .
C49 C50 H50 120.4 . .
C15 C14 C21 118.8(3) . .
C15 C14 N4 120.3(3) . .
C21 C14 N4 120.9(3) . .
C52 N10 C48 118.2(3) . .
C52 N10 Sc1 122.0(3) . .
C48 N10 Sc1 119.5(3) . .
N3 C12 C11 110.3(3) . .
N3 C12 C13 118.7(3) . .
C11 C12 C13 131.0(3) . .
C19 C20 C21 122.9(3) . .
C19 C20 H20 118.6 . .
C21 C20 H20 118.6 . .
N8 C34 C33 120.0(3) . .
N8 C34 H34 120.0 . .
C33 C34 H34 120.0 . .
C41 C40 C37 118.7(3) . .
C41 C40 C39 120.5(3) . .
C37 C40 C39 120.8(3) . .
C26 N6 C23 105.7(3) . .
C26 N6 Sc1 136.8(2) . .
C23 N6 Sc1 116.5(2) . .
C20 C21 C14 117.8(3) . .
C20 C21 N5 118.7(3) . .
C14 C21 N5 123.5(3) . .
C16 C17 H17A 109.5 . .
C16 C17 H17B 109.5 . .
H17A C17 H17B 109.5 . .
C16 C17 H17C 109.5 . .
H17A C17 H17C 109.5 . .
H17B C17 H17C 109.5 . .
C11 C10 C9 107.4(3) . .
C11 C10 H10 126.3 . .
C9 C10 H10 126.3 . .
C36 C35 C42 118.7(3) . .
C36 C35 N8 118.4(3) . .
C42 C35 N8 122.7(3) . .
C36 C37 C40 119.0(3) . .
C36 C37 C38 119.2(3) . .
C40 C37 C38 121.7(3) . .
C3 C4 C5 107.3(3) . .
C3 C4 H4 126.4 . .
C5 C4 H4 126.4 . .
C44 C45 C46 119.0(4) . .
C44 C45 H45 120.5 . .
C46 C45 H45 120.5 . .
C40 C39 H39A 109.5 . .
C40 C39 H39B 109.5 . .
H39A C39 H39B 109.5 . .
C40 C39 H39C 109.5 . .
H39A C39 H39C 109.5 . .
H39B C39 H39C 109.5 . .
C37 C36 C35 122.5(3) . .
C37 C36 H36 118.8 . .
C35 C36 H36 118.8 . .
N3 C9 C10 109.9(3) . .
N3 C9 C6 121.5(3) . .
C10 C9 C6 128.4(3) . .
C9 C6 C5 111.4(3) . .
C9 C6 C8 110.1(3) . .
C5 C6 C8 109.9(3) . .
C9 C6 C7 108.3(3) . .
C5 C6 C7 108.7(3) . .
C8 C6 C7 108.4(3) . .
N6 C26 C25 109.6(3) . .
N6 C26 C27 123.9(3) . .
C25 C26 C27 126.3(3) . .
C4 C3 C2 106.3(3) . .
C4 C3 H3 126.9 . .
C2 C3 H3 126.9 . .
C26 C27 C30 113.6(3) . .
C26 C27 C28 109.7(3) . .
C30 C27 C28 108.6(3) . .
C26 C27 C29 108.8(3) . .
C30 C27 C29 109.0(3) . .
C28 C27 C29 107.0(3) . .
C20 C19 C16 119.1(3) . .
C20 C19 C18 119.4(3) . .
C16 C19 C18 121.5(3) . .
C31 C32 C33 105.7(3) . .
C31 C32 H32 127.2 . .
C33 C32 H32 127.2 . .
N5 C22 C23 121.9(3) . .
N5 C22 H22 119.0 . .
C23 C22 H22 119.0 . .
C12 C11 C10 105.8(3) . .
C12 C11 H11 127.1 . .
C10 C11 H11 127.1 . .
C32 C31 C30 107.7(3) . .
C32 C31 H31 126.1 . .
C30 C31 H31 126.1 . .
N7 C33 C32 110.6(3) . .
N7 C33 C34 118.4(3) . .
C32 C33 C34 131.0(3) . .
N7 C30 C31 110.2(3) . .
N7 C30 C27 124.9(3) . .
C31 C30 C27 124.9(3) . .
N2 C2 C1 118.8(3) . .
N2 C2 C3 109.6(3) . .
C1 C2 C3 131.6(3) . .
N9 C47 C46 123.2(4) . .
N9 C47 H47 118.4 . .
C46 C47 H47 118.4 . .
N9 C43 C44 122.0(4) . .
N9 C43 H43 119.0 . .
C44 C43 H43 119.0 . .
C37 C38 H38A 109.5 . .
C37 C38 H38B 109.5 . .
H38A C38 H38B 109.5 . .
C37 C38 H38C 109.5 . .
H38A C38 H38C 109.5 . .
H38B C38 H38C 109.5 . .
N6 C23 C24 110.9(3) . .
N6 C23 C22 118.9(3) . .
C24 C23 C22 130.1(3) . .
C50 C51 C52 119.0(5) . .
C50 C51 H51 120.5 . .
C52 C51 H51 120.5 . .
C23 C24 C25 105.8(3) . .
C23 C24 H24 127.1 . .
C25 C24 H24 127.1 . .
C6 C7 H7A 109.5 . .
C6 C7 H7B 109.5 . .
H7A C7 H7B 109.5 . .
C6 C7 H7C 109.5 . .
H7A C7 H7C 109.5 . .
H7B C7 H7C 109.5 . .
C26 C25 C24 108.1(3) . .
C26 C25 H25 126.0 . .
C24 C25 H25 126.0 . .
C6 C8 H8A 109.5 . .
C6 C8 H8B 109.5 . .
H8A C8 H8B 109.5 . .
C6 C8 H8C 109.5 . .
H8A C8 H8C 109.5 . .
H8B C8 H8C 109.5 . .
C50 C49 C48 119.4(5) . .
C50 C49 H49 120.3 . .
C48 C49 H49 120.3 . .
C27 C29 H29A 109.5 . .
C27 C29 H29B 109.5 . .
H29A C29 H29B 109.5 . .
C27 C29 H29C 109.5 . .
H29A C29 H29C 109.5 . .
H29B C29 H29C 109.5 . .
N10 C48 C49 121.8(5) . .
N10 C48 H48 119.1 . .
C49 C48 H48 119.1 . .
C19 C18 H18A 109.5 . .
C19 C18 H18B 109.5 . .
H18A C18 H18B 109.5 . .
C19 C18 H18C 109.5 . .
H18A C18 H18C 109.5 . .
H18B C18 H18C 109.5 . .
N10 C52 C51 122.3(5) . .
N10 C52 H52 118.8 . .
C51 C52 H52 118.8 . .
C27 C28 H28A 109.5 . .
C27 C28 H28B 109.5 . .
H28A C28 H28B 109.5 . .
C27 C28 H28C 109.5 . .
H28A C28 H28C 109.5 . .
H28B C28 H28C 109.5 . .
C204 N200 C200 117.6(7) . .
N200 C200 C201 122.3(8) . .
N200 C200 H200 118.9 . .
C201 C200 H200 118.9 . .
N200 C204 C203 122.5(7) . .
N200 C204 H204 118.7 . .
C203 C204 H204 118.7 . .
C202 C201 C200 118.6(7) . .
C202 C201 H201 120.7 . .
C200 C201 H201 120.7 . .
C204 C203 C202 119.6(8) . .
C204 C203 H203 120.2 . .
C202 C203 H203 120.2 . .
C203 C202 C201 119.3(7) . .
C203 C202 H202 120.3 . .
C201 C202 H202 120.3 . .

loop_
_geom_bond_atom_site_label_1
_geom_bond_atom_site_label_2
_geom_bond_distance
_geom_bond_site_symmetry_2
U1 O1 1.925(2) .
U1 O2 1.939(2) .
U1 O2 2.328(2) 3_765
U1 N2 2.467(3) .
U1 N3 2.477(3) .
U1 N4 2.537(3) .
U1 N1 2.565(2) .
U1 U1 3.4630(7) 3_765
Sc1 O1 2.048(2) .
Sc1 N6 2.242(3) .
Sc1 N7 2.261(3) .
Sc1 N10 2.318(3) .
Sc1 N9 2.326(3) .
Sc1 N8 2.449(3) .
Sc1 N5 2.477(3) .
C1 N1 1.306(4) .
C1 C2 1.401(5) .
C1 H1 0.9500 .
O2 U1 2.328(2) 3_765
N4 C13 1.294(4) .
N4 C14 1.420(4) .
N3 C9 1.354(4) .
N3 C12 1.383(4) .
N1 C42 1.422(4) .
C5 N2 1.351(4) .
C5 C4 1.402(4) .
C5 C6 1.521(5) .
C16 C15 1.386(4) .
C16 C19 1.392(5) .
C16 C17 1.505(4) .
N2 C2 1.390(4) .
N5 C22 1.295(4) .
N5 C21 1.428(4) .
C41 C42 1.386(4) .
C41 C40 1.397(4) .
C41 H41 0.9500 .
N8 C34 1.302(4) .
N8 C35 1.430(4) .
C42 C35 1.406(4) .
C44 C45 1.360(7) .
C44 C43 1.399(6) .
C44 H44 0.9500 .
N9 C47 1.331(5) .
N9 C43 1.339(5) .
N7 C30 1.359(4) .
N7 C33 1.383(4) .
C13 C12 1.416(4) .
C13 H13 0.9500 .
C46 C45 1.367(7) .
C46 C47 1.374(6) .
C46 H46 0.9500 .
C15 C14 1.389(4) .
C15 H15 0.9500 .
C50 C51 1.360(8) .
C50 C49 1.365(8) .
C50 H50 0.9500 .
C14 C21 1.403(4) .
N10 C52 1.327(5) .
N10 C48 1.346(5) .
C12 C11 1.393(4) .
C20 C19 1.381(4) .
C20 C21 1.400(4) .
C20 H20 0.9500 .
C34 C33 1.401(5) .
C34 H34 0.9500 .
C40 C37 1.399(5) .
C40 C39 1.503(5) .
N6 C26 1.370(4) .
N6 C23 1.377(4) .
C17 H17A 0.9800 .
C17 H17B 0.9800 .
C17 H17C 0.9800 .
C10 C11 1.396(5) .
C10 C9 1.397(4) .
C10 H10 0.9500 .
C35 C36 1.398(5) .
C37 C36 1.379(5) .
C37 C38 1.517(5) .
C4 C3 1.383(5) .
C4 H4 0.9500 .
C45 H45 0.9500 .
C39 H39A 0.9800 .
C39 H39B 0.9800 .
C39 H39C 0.9800 .
C36 H36 0.9500 .
C9 C6 1.519(5) .
C6 C8 1.541(4) .
C6 C7 1.546(5) .
C26 C25 1.384(5) .
C26 C27 1.503(5) .
C3 C2 1.407(4) .
C3 H3 0.9500 .
C27 C30 1.516(5) .
C27 C28 1.535(5) .
C27 C29 1.549(5) .
C19 C18 1.504(4) .
C32 C31 1.386(5) .
C32 C33 1.395(5) .
C32 H32 0.9500 .
C22 C23 1.401(4) .
C22 H22 0.9500 .
C11 H11 0.9500 .
C31 C30 1.392(5) .
C31 H31 0.9500 .
C47 H47 0.9500 .
C43 H43 0.9500 .
C38 H38A 0.9800 .
C38 H38B 0.9800 .
C38 H38C 0.9800 .
C23 C24 1.381(5) .
C51 C52 1.398(6) .
C51 H51 0.9500 .
C24 C25 1.384(5) .
C24 H24 0.9500 .
C7 H7A 0.9800 .
C7 H7B 0.9800 .
C7 H7C 0.9800 .
C25 H25 0.9500 .
C8 H8A 0.9800 .
C8 H8B 0.9800 .
C8 H8C 0.9800 .
C49 C48 1.387(6) .
C49 H49 0.9500 .
C29 H29A 0.9800 .
C29 H29B 0.9800 .
C29 H29C 0.9800 .
C48 H48 0.9500 .
C18 H18A 0.9800 .
C18 H18B 0.9800 .
C18 H18C 0.9800 .
C52 H52 0.9500 .
C28 H28A 0.9800 .
C28 H28B 0.9800 .
C28 H28C 0.9800 .
N200 C204 1.325(8) .
N200 C200 1.329(8) .
C200 C201 1.355(8) .
C200 H200 0.9500 .
C204 C203 1.339(9) .
C204 H204 0.9500 .
C201 C202 1.353(10) .
C201 H201 0.9500 .
C203 C202 1.343(10) .
C203 H203 0.9500 .
C202 H202 0.9500 .

loop_
_geom_torsion_atom_site_label_1
_geom_torsion_atom_site_label_2
_geom_torsion_atom_site_label_3
_geom_torsion_atom_site_label_4
_geom_torsion
_geom_torsion_site_symmetry_1
_geom_torsion_site_symmetry_4
O1 U1 O2 U1 10.9(9) . 3_765
O2 U1 O2 U1 0.0 3_765 3_765
N2 U1 O2 U1 -145.89(9) . 3_765
N3 U1 O2 U1 143.54(9) . 3_765
N4 U1 O2 U1 78.10(10) . 3_765
N1 U1 O2 U1 -79.31(10) . 3_765
O1 U1 N4 C13 -88.5(2) . .
O2 U1 N4 C13 96.7(2) . .
O2 U1 N4 C13 166.4(2) 3_765 .
N2 U1 N4 C13 -8.6(3) . .
N3 U1 N4 C13 12.2(2) . .
N1 U1 N4 C13 -123.2(2) . .
U1 U1 N4 C13 135.4(2) 3_765 .
O1 U1 N4 C14 65.1(2) . .
O2 U1 N4 C14 -109.7(2) . .
O2 U1 N4 C14 -40.1(2) 3_765 .
N2 U1 N4 C14 144.9(2) . .
N3 U1 N4 C14 165.8(2) . .
N1 U1 N4 C14 30.3(3) . .
U1 U1 N4 C14 -71.0(2) 3_765 .
O1 U1 N3 C9 -107.2(3) . .
O2 U1 N3 C9 76.8(3) . .
O2 U1 N3 C9 137.7(3) 3_765 .
N2 U1 N3 C9 -16.2(3) . .
N4 U1 N3 C9 179.6(3) . .
N1 U1 N3 C9 -35.3(3) . .
U1 U1 N3 C9 103.0(3) 3_765 .
O1 U1 N3 C12 64.9(2) . .
O2 U1 N3 C12 -111.0(2) . .
O2 U1 N3 C12 -50.2(3) 3_765 .
N2 U1 N3 C12 156.0(2) . .
N4 U1 N3 C12 -8.3(2) . .
N1 U1 N3 C12 136.8(2) . .
U1 U1 N3 C12 -84.8(2) 3_765 .
C2 C1 N1 C42 163.4(3) . .
C2 C1 N1 U1 18.7(4) . .
O1 U1 N1 C1 82.6(2) . .
O2 U1 N1 C1 -103.1(2) . .
O2 U1 N1 C1 -172.7(2) 3_765 .
N2 U1 N1 C1 -16.9(2) . .
N3 U1 N1 C1 2.8(3) . .
N4 U1 N1 C1 117.7(2) . .
U1 U1 N1 C1 -142.2(2) 3_765 .
O1 U1 N1 C42 -61.2(2) . .
O2 U1 N1 C42 113.1(2) . .
O2 U1 N1 C42 43.5(2) 3_765 .
N2 U1 N1 C42 -160.7(2) . .
N3 U1 N1 C42 -141.0(2) . .
N4 U1 N1 C42 -26.1(3) . .
U1 U1 N1 C42 74.1(2) 3_765 .
C4 C5 N2 C2 0.2(4) . .
C6 C5 N2 C2 -177.1(3) . .
C4 C5 N2 U1 -163.5(2) . .
C6 C5 N2 U1 19.3(5) . .
O1 U1 N2 C5 105.0(3) . .
O2 U1 N2 C5 -77.2(3) . .
O2 U1 N2 C5 -140.0(3) 3_765 .
N3 U1 N2 C5 11.6(3) . .
N4 U1 N2 C5 31.7(3) . .
N1 U1 N2 C5 177.0(3) . .
U1 U1 N2 C5 -102.9(3) 3_765 .
O1 U1 N2 C2 -57.6(2) . .
O2 U1 N2 C2 120.2(2) . .
O2 U1 N2 C2 57.4(3) 3_765 .
N3 U1 N2 C2 -151.0(2) . .
N4 U1 N2 C2 -130.9(2) . .
N1 U1 N2 C2 14.4(2) . .
U1 U1 N2 C2 94.5(2) 3_765 .
O1 Sc1 N5 C22 165.6(2) . .
N6 Sc1 N5 C22 10.2(2) . .
N7 Sc1 N5 C22 -8.9(3) . .
N10 Sc1 N5 C22 87.3(2) . .
N9 Sc1 N5 C22 -86.4(2) . .
N8 Sc1 N5 C22 -136.9(2) . .
O1 Sc1 N5 C21 -42.5(3) . .
N6 Sc1 N5 C21 162.0(3) . .
N7 Sc1 N5 C21 143.0(2) . .
N10 Sc1 N5 C21 -120.9(3) . .
N9 Sc1 N5 C21 65.5(3) . .
N8 Sc1 N5 C21 15.0(3) . .
O1 Sc1 N8 C34 -147.7(2) . .
N6 Sc1 N8 C34 31.0(3) . .
N7 Sc1 N8 C34 4.4(2) . .
N10 Sc1 N8 C34 -69.8(2) . .
N9 Sc1 N8 C34 106.2(2) . .
N5 Sc1 N8 C34 155.3(2) . .
O1 Sc1 N8 C35 49.3(3) . .
N6 Sc1 N8 C35 -131.9(2) . .
N7 Sc1 N8 C35 -158.5(3) . .
N10 Sc1 N8 C35 127.2(3) . .
N9 Sc1 N8 C35 -56.7(3) . .
N5 Sc1 N8 C35 -7.7(3) . .
C40 C41 C42 C35 2.8(5) . .
C40 C41 C42 N1 -178.0(3) . .
C1 N1 C42 C41 130.8(3) . .
U1 N1 C42 C41 -86.8(3) . .
C1 N1 C42 C35 -49.9(4) . .
U1 N1 C42 C35 92.4(3) . .
O1 Sc1 N9 C47 171.1(3) . .
N6 Sc1 N9 C47 29.0(3) . .
N7 Sc1 N9 C47 -45.8(3) . .
N10 Sc1 N9 C47 31.8(11) . .
N8 Sc1 N9 C47 -114.0(3) . .
N5 Sc1 N9 C47 99.2(3) . .
O1 Sc1 N9 C43 -7.2(3) . .
N6 Sc1 N9 C43 -149.3(3) . .
N7 Sc1 N9 C43 135.9(3) . .
N10 Sc1 N9 C43 -146.5(9) . .
N8 Sc1 N9 C43 67.7(3) . .
N5 Sc1 N9 C43 -79.1(3) . .
O1 Sc1 N7 C30 -129.4(3) . .
N6 Sc1 N7 C30 23.8(3) . .
N10 Sc1 N7 C30 -60.9(3) . .
N9 Sc1 N7 C30 112.5(3) . .
N8 Sc1 N7 C30 -172.9(3) . .
N5 Sc1 N7 C30 42.5(4) . .
O1 Sc1 N7 C33 34.8(3) . .
N6 Sc1 N7 C33 -172.0(3) . .
N10 Sc1 N7 C33 103.3(2) . .
N9 Sc1 N7 C33 -83.3(2) . .
N8 Sc1 N7 C33 -8.7(2) . .
N5 Sc1 N7 C33 -153.3(2) . .
C14 N4 C13 C12 -168.4(3) . .
U1 N4 C13 C12 -15.1(4) . .
O2 U1 O1 Sc1 164.0(7) . .
O2 U1 O1 Sc1 174.6(8) 3_765 .
N2 U1 O1 Sc1 -39.2(8) . .
N3 U1 O1 Sc1 31.5(8) . .
N4 U1 O1 Sc1 95.7(8) . .
N1 U1 O1 Sc1 -104.3(8) . .
U1 U1 O1 Sc1 173.8(7) 3_765 .
N6 Sc1 O1 U1 -69.3(8) . .
N7 Sc1 O1 U1 68.0(8) . .
N10 Sc1 O1 U1 -0.3(8) . .
N9 Sc1 O1 U1 -175.9(8) . .
N8 Sc1 O1 U1 109.5(8) . .
N5 Sc1 O1 U1 -107.1(8) . .
C19 C16 C15 C14 3.4(5) . .
C17 C16 C15 C14 -176.1(3) . .
C16 C15 C14 C21 -1.4(5) . .
C16 C15 C14 N4 -178.9(3) . .
C13 N4 C14 C15 -114.4(3) . .
U1 N4 C14 C15 92.8(3) . .
C13 N4 C14 C21 68.1(4) . .
U1 N4 C14 C21 -84.7(3) . .
O1 Sc1 N10 C52 95.8(3) . .
N6 Sc1 N10 C52 -121.4(3) . .
N7 Sc1 N10 C52 -45.7(3) . .
N9 Sc1 N10 C52 -124.2(9) . .
N8 Sc1 N10 C52 20.6(3) . .
N5 Sc1 N10 C52 170.1(3) . .
O1 Sc1 N10 C48 -90.6(3) . .
N6 Sc1 N10 C48 52.2(3) . .
N7 Sc1 N10 C48 127.9(3) . .
N9 Sc1 N10 C48 49.4(10) . .
N8 Sc1 N10 C48 -165.8(3) . .
N5 Sc1 N10 C48 -16.3(3) . .
C9 N3 C12 C11 0.1(4) . .
U1 N3 C12 C11 -174.2(2) . .
C9 N3 C12 C13 179.1(3) . .
U1 N3 C12 C13 4.7(4) . .
N4 C13 C12 N3 7.3(5) . .
N4 C13 C12 C11 -174.0(3) . .
C35 N8 C34 C33 165.4(3) . .
Sc1 N8 C34 C33 0.4(4) . .
C42 C41 C40 C37 0.8(5) . .
C42 C41 C40 C39 179.7(3) . .
O1 Sc1 N6 C26 145.1(3) . .
N7 Sc1 N6 C26 -7.1(3) . .
N10 Sc1 N6 C26 76.4(3) . .
N9 Sc1 N6 C26 -104.0(3) . .
N8 Sc1 N6 C26 -33.0(4) . .
N5 Sc1 N6 C26 -175.7(3) . .
O1 Sc1 N6 C23 -48.4(3) . .
N7 Sc1 N6 C23 159.4(3) . .
N10 Sc1 N6 C23 -117.2(2) . .
N9 Sc1 N6 C23 62.5(2) . .
N8 Sc1 N6 C23 133.5(2) . .
N5 Sc1 N6 C23 -9.3(2) . .
C19 C20 C21 C14 1.5(5) . .
C19 C20 C21 N5 -179.8(3) . .
C15 C14 C21 C20 -1.0(4) . .
N4 C14 C21 C20 176.5(3) . .
C15 C14 C21 N5 -179.6(3) . .
N4 C14 C21 N5 -2.1(4) . .
C22 N5 C21 C20 49.6(4) . .
Sc1 N5 C21 C20 -101.3(3) . .
C22 N5 C21 C14 -131.8(3) . .
Sc1 N5 C21 C14 77.3(4) . .
C41 C42 C35 C36 -4.6(5) . .
N1 C42 C35 C36 176.2(3) . .
C41 C42 C35 N8 169.2(3) . .
N1 C42 C35 N8 -10.1(5) . .
C34 N8 C35 C36 -62.0(4) . .
Sc1 N8 C35 C36 100.5(3) . .
C34 N8 C35 C42 124.3(4) . .
Sc1 N8 C35 C42 -73.3(4) . .
C41 C40 C37 C36 -2.5(5) . .
C39 C40 C37 C36 178.6(3) . .
C41 C40 C37 C38 -178.2(3) . .
C39 C40 C37 C38 2.9(5) . .
N2 C5 C4 C3 0.4(4) . .
C6 C5 C4 C3 177.5(3) . .
C43 C44 C45 C46 -0.1(7) . .
C47 C46 C45 C44 0.7(7) . .
C40 C37 C36 C35 0.6(5) . .
C38 C37 C36 C35 176.5(3) . .
C42 C35 C36 C37 3.0(5) . .
N8 C35 C36 C37 -171.1(3) . .
C12 N3 C9 C10 -0.1(4) . .
U1 N3 C9 C10 172.6(2) . .
C12 N3 C9 C6 176.9(3) . .
U1 N3 C9 C6 -10.4(5) . .
C11 C10 C9 N3 0.0(4) . .
C11 C10 C9 C6 -176.7(3) . .
N3 C9 C6 C5 48.9(4) . .
C10 C9 C6 C5 -134.7(3) . .
N3 C9 C6 C8 171.1(3) . .
C10 C9 C6 C8 -12.5(5) . .
N3 C9 C6 C7 -70.5(4) . .
C10 C9 C6 C7 105.8(4) . .
N2 C5 C6 C9 -53.3(4) . .
C4 C5 C6 C9 130.0(3) . .
N2 C5 C6 C8 -175.5(3) . .
C4 C5 C6 C8 7.7(5) . .
N2 C5 C6 C7 66.0(4) . .
C4 C5 C6 C7 -110.7(4) . .
C23 N6 C26 C25 -0.5(4) . .
Sc1 N6 C26 C25 166.9(3) . .
C23 N6 C26 C27 174.0(3) . .
Sc1 N6 C26 C27 -18.6(5) . .
C5 C4 C3 C2 -0.9(4) . .
N6 C26 C27 C30 34.2(5) . .
C25 C26 C27 C30 -152.2(4) . .
N6 C26 C27 C28 155.9(3) . .
C25 C26 C27 C28 -30.6(5) . .
N6 C26 C27 C29 -87.4(4) . .
C25 C26 C27 C29 86.2(4) . .
C21 C20 C19 C16 0.4(5) . .
C21 C20 C19 C18 -178.5(3) . .
C15 C16 C19 C20 -2.8(5) . .
C17 C16 C19 C20 176.7(3) . .
C15 C16 C19 C18 176.1(3) . .
C17 C16 C19 C18 -4.4(5) . .
C21 N5 C22 C23 -167.1(3) . .
Sc1 N5 C22 C23 -10.3(4) . .
N3 C12 C11 C10 -0.1(4) . .
C13 C12 C11 C10 -178.9(3) . .
C9 C10 C11 C12 0.0(4) . .
C33 C32 C31 C30 -0.7(5) . .
C30 N7 C33 C32 0.3(4) . .
Sc1 N7 C33 C32 -168.4(3) . .
C30 N7 C33 C34 -178.7(3) . .
Sc1 N7 C33 C34 12.7(4) . .
C31 C32 C33 N7 0.2(5) . .
C31 C32 C33 C34 179.1(4) . .
N8 C34 C33 N7 -8.5(5) . .
N8 C34 C33 C32 172.8(4) . .
C33 N7 C30 C31 -0.7(4) . .
Sc1 N7 C30 C31 164.7(3) . .
C33 N7 C30 C27 179.9(3) . .
Sc1 N7 C30 C27 -14.7(5) . .
C32 C31 C30 N7 0.9(5) . .
C32 C31 C30 C27 -179.8(4) . .
C26 C27 C30 N7 -18.9(5) . .
C28 C27 C30 N7 -141.2(3) . .
C29 C27 C30 N7 102.5(4) . .
C26 C27 C30 C31 161.8(4) . .
C28 C27 C30 C31 39.5(5) . .
C29 C27 C30 C31 -76.8(4) . .
C5 N2 C2 C1 -179.3(3) . .
U1 N2 C2 C1 -11.7(4) . .
C5 N2 C2 C3 -0.7(4) . .
U1 N2 C2 C3 166.8(2) . .
N1 C1 C2 N2 -5.5(5) . .
N1 C1 C2 C3 176.3(3) . .
C4 C3 C2 N2 1.0(4) . .
C4 C3 C2 C1 179.3(3) . .
C43 N9 C47 C46 -0.6(6) . .
Sc1 N9 C47 C46 -179.0(3) . .
C45 C46 C47 N9 -0.3(7) . .
C47 N9 C43 C44 1.2(5) . .
Sc1 N9 C43 C44 179.7(3) . .
C45 C44 C43 N9 -0.9(6) . .
C26 N6 C23 C24 0.8(4) . .
Sc1 N6 C23 C24 -169.6(3) . .
C26 N6 C23 C22 178.5(3) . .
Sc1 N6 C23 C22 8.0(4) . .
N5 C22 C23 N6 2.6(5) . .
N5 C22 C23 C24 179.7(4) . .
C49 C50 C51 C52 1.0(7) . .
N6 C23 C24 C25 -0.8(5) . .
C22 C23 C24 C25 -178.1(4) . .
N6 C26 C25 C24 0.1(5) . .
C27 C26 C25 C24 -174.3(4) . .
C23 C24 C25 C26 0.4(5) . .
C51 C50 C49 C48 -0.3(7) . .
C52 N10 C48 C49 0.9(6) . .
Sc1 N10 C48 C49 -172.9(3) . .
C50 C49 C48 N10 -0.7(7) . .
C48 N10 C52 C51 -0.2(6) . .
Sc1 N10 C52 C51 173.5(3) . .
C50 C51 C52 N10 -0.8(6) . .
C204 N200 C200 C201 1.8(10) . .
C200 N200 C204 C203 -1.0(11) . .
N200 C200 C201 C202 -2.4(11) . .
N200 C204 C203 C202 0.9(12) . .
C204 C203 C202 C201 -1.4(13) . .
C200 C201 C202 C203 2.2(13) . .
